data_1542877
loop_
_publ_author_name
'Bourque, Jeremy L.'
'Baines, Kim M.'

_publ_section_title
;
 Tetramethylammonium trifluoromethanesulfonate
;
_journal_coeditor_code ZQ4003
_journal_issue 3
_journal_name_full IUCrData
_journal_page_first x160370
_journal_paper_doi 10.1107/S2414314616003709
_journal_volume 1
_journal_year 2016
_chemical_formula_iupac 'C4 H12 N +, C F3 O3 S -'
_chemical_formula_moiety 'C4 H12 N +, C F3 O3 S -'
_chemical_formula_sum 'C5 H12 F3 N O3 S'
_chemical_formula_weight 223.22
_chemical_name_systematic
;
Tetramethylammonium trifluoromethanesulfonate
;
_space_group_crystal_system monoclinic
_space_group_IT_number 11
_space_group_name_Hall '-P 2yb'
_space_group_name_H-M_alt 'P 1 21/m 1'
_symmetry_space_group_name_Hall '-P 2yb'
_symmetry_space_group_name_H-M 'P 1 21/m 1'
_atom_sites_solution_hydrogens geom
_atom_sites_solution_primary dual
_atom_sites_solution_secondary difmap
_audit_creation_method SHELXL-2014/7
_cell_angle_alpha 90
_cell_angle_beta 101.807(17)
_cell_angle_gamma 90
_cell_formula_units_Z 4
_cell_length_a 10.216(3)
_cell_length_b 8.507(2)
_cell_length_c 11.445(4)
_cell_measurement_reflns_used 7184
_cell_measurement_temperature 110
_cell_measurement_theta_max 35.79
_cell_measurement_theta_min 3.14
_cell_volume 973.6(5)
_computing_cell_refinement
;
CELL_NOW (Bruker, 2008)
;
_computing_data_collection
;
APEX2 (Bruker, 2013)
;
_computing_data_reduction
;
SAINT (Bruker, 2013)
;
_computing_molecular_graphics
;
XP in SHELXTL (Sheldrick, 2008)
;
_computing_publication_material
;
<i>cif2tables.py</i> (Boyle, 2008)
;
_computing_structure_refinement
;
SHELXL2014 (Sheldrick, 2015b)
;
_computing_structure_solution
;
SHELXT (Sheldrick, 2015a)
;
_diffrn_ambient_temperature 110
_diffrn_measured_fraction_theta_full 0.995
_diffrn_measured_fraction_theta_max 0.996
_diffrn_measurement_device '\k-geometry diffractometer'
_diffrn_measurement_device_type 'Bruker Kappa-axis APEXII'
_diffrn_measurement_method 'phi and omega scans'
_diffrn_radiation_type MoK\a
_diffrn_radiation_wavelength 0.71073
_diffrn_reflns_limit_h_max 16
_diffrn_reflns_limit_h_min -17
_diffrn_reflns_limit_k_max 14
_diffrn_reflns_limit_k_min 0
_diffrn_reflns_limit_l_max 19
_diffrn_reflns_limit_l_min 0
_diffrn_reflns_number 4962
_diffrn_reflns_theta_full 25.242
_diffrn_reflns_theta_max 36.386
_diffrn_reflns_theta_min 2.437
_exptl_absorpt_coefficient_mu 0.357
_exptl_absorpt_correction_T_max 0.438
_exptl_absorpt_correction_T_min 0.225
_exptl_absorpt_correction_type multi-scan
_exptl_absorpt_process_details
;
(<i>TWINABS</i>; Bruker, 2012)
;
_exptl_crystal_colour colourless
_exptl_crystal_density_diffrn 1.523
_exptl_crystal_description plate
_exptl_crystal_F_000 464
_exptl_crystal_size_max 0.215
_exptl_crystal_size_mid 0.155
_exptl_crystal_size_min 0.065
_refine_diff_density_max 0.424
_refine_diff_density_min -0.539
_refine_ls_extinction_method none
_refine_ls_goodness_of_fit_ref 1.059
_refine_ls_hydrogen_treatment constr
_refine_ls_matrix_type full
_refine_ls_number_parameters 145
_refine_ls_number_reflns 4962
_refine_ls_number_restraints 0
_refine_ls_restrained_S_all 1.059
_refine_ls_R_factor_all 0.0581
_refine_ls_R_factor_gt 0.0395
_refine_ls_shift/su_max 0.001
_refine_ls_shift/su_mean 0.000
_refine_ls_structure_factor_coef Fsqd
_refine_ls_weighting_details 'w=1/[\s^2^(Fo^2^)+(0.0519P)^2^+0.1452P] where P=(Fo^2^+2Fc^2^)/3'
_refine_ls_weighting_scheme calc
_refine_ls_wR_factor_gt 0.0988
_refine_ls_wR_factor_ref 0.1057
_reflns_number_gt 3766
_reflns_number_total 4962
_reflns_threshold_expression 'I > 2\s(I)'
_cod_data_source_file zq4003sup1.cif
_cod_data_source_block I
_cod_database_code 1542877
_shelx_space_group_comment
;
The symmetry employed for this shelxl refinement is uniquely defined
by the following loop, which should always be used as a source of
symmetry information in preference to the above space-group names.
They are only intended as comments.
;
_shelx_estimated_absorpt_t_min 0.927
_shelx_estimated_absorpt_t_max 0.977

loop_
_space_group_symop_operation_xyz
'x, y, z'
'-x, y+1/2, -z'
'-x, -y, -z'
'x, -y-1/2, z'

loop_
_atom_site_type_symbol
_atom_site_label
_atom_site_fract_x
_atom_site_fract_y
_atom_site_fract_z
_atom_site_U_iso_or_equiv
_atom_site_adp_type
_atom_site_calc_flag
_atom_site_occupancy
N N1 -0.16040(11) 0.7500 0.59284(10) 0.01428(19) Uani d 1
C C1 -0.22304(11) 0.60593(11) 0.53007(10) 0.02051(19) Uani d 1
H H1A -0.3190 0.6053 0.5302 0.031 Uiso calc 1
H H1B -0.1811 0.5122 0.5714 0.031 Uiso calc 1
H H1C -0.2101 0.6060 0.4476 0.031 Uiso calc 1
C C2 -0.01370(14) 0.7500 0.59337(15) 0.0225(3) Uani d 1
H H2A 0.0293 0.6627 0.6426 0.034 Uiso calc 0.5
H H2B 0.0257 0.8496 0.6264 0.034 Uiso calc 0.5
H H2C -0.0001 0.7377 0.5116 0.034 Uiso calc 0.5
C C3 -0.17984(16) 0.7500 0.71906(13) 0.0205(3) Uani d 1
H H3A -0.1312 0.6613 0.7623 0.031 Uiso calc 0.5
H H3B -0.2753 0.7400 0.7195 0.031 Uiso calc 0.5
H H3C -0.1458 0.8487 0.7580 0.031 Uiso calc 0.5
C C4 0.35549(17) 0.7500 0.79047(14) 0.0233(3) Uani d 1
F F1 0.46663(13) 0.7500 0.87653(9) 0.0399(3) Uani d 1
F F2 0.28477(9) 0.62388(10) 0.80708(7) 0.0381(2) Uani d 1
S S1 0.39742(3) 0.7500 0.64268(3) 0.01368(7) Uani d 1
O O1 0.26921(11) 0.7500 0.56276(10) 0.0209(2) Uani d 1
O O2 0.47442(8) 0.89272(9) 0.64345(8) 0.02385(16) Uani d 1
N N2 0.40095(11) 0.7500 0.20271(10) 0.01435(19) Uani d 1
C C5 0.37919(15) 0.7500 0.32830(12) 0.0183(2) Uani d 1
H H5A 0.4104 0.6501 0.3668 0.027 Uiso calc 0.5
H H5B 0.2837 0.7630 0.3275 0.027 Uiso calc 0.5
H H5C 0.4293 0.8369 0.3727 0.027 Uiso calc 0.5
C C6 0.33803(11) 0.60648(11) 0.13956(9) 0.01936(18) Uani d 1
H H6A 0.2419 0.6067 0.1388 0.029 Uiso calc 1
H H6B 0.3789 0.5124 0.1812 0.029 Uiso calc 1
H H6C 0.3520 0.6062 0.0574 0.029 Uiso calc 1
C C7 0.54785(14) 0.7500 0.20474(15) 0.0210(3) Uani d 1
H H7A 0.5885 0.6554 0.2457 0.032 Uiso calc 0.5
H H7B 0.5888 0.8435 0.2471 0.032 Uiso calc 0.5
H H7C 0.5624 0.7511 0.1227 0.032 Uiso calc 0.5
S S2 0.96358(3) 0.7500 0.22288(3) 0.01601(7) Uani d 1
O O3 0.84541(13) 0.7500 0.27165(12) 0.0369(3) Uani d 1
O O4 1.04184(10) 0.89119(11) 0.24164(9) 0.0366(2) Uani d 1
C C8 0.89895(18) 0.7500 0.06244(15) 0.0276(3) Uani d 1
F F3 0.99738(16) 0.7500 0.00278(12) 0.0579(4) Uani d 1
F F4 0.82365(12) 0.62540(14) 0.02824(9) 0.0650(3) Uani d 1

loop_
_atom_site_aniso_label
_atom_site_aniso_U_11
_atom_site_aniso_U_22
_atom_site_aniso_U_33
_atom_site_aniso_U_12
_atom_site_aniso_U_13
_atom_site_aniso_U_23
N1 0.0133(4) 0.0133(4) 0.0159(5) 0.000 0.0022(4) 0.000
C1 0.0234(5) 0.0161(4) 0.0210(5) -0.0036(3) 0.0023(4) -0.0028(3)
C2 0.0132(6) 0.0275(7) 0.0273(7) 0.000 0.0054(5) 0.000
C3 0.0237(7) 0.0212(6) 0.0169(6) 0.000 0.0045(5) 0.000
C4 0.0288(7) 0.0256(7) 0.0167(6) 0.000 0.0075(5) 0.000
F1 0.0435(7) 0.0592(8) 0.0139(5) 0.000 -0.0017(4) 0.000
F2 0.0503(5) 0.0366(4) 0.0330(4) -0.0112(4) 0.0219(4) 0.0064(3)
S1 0.01419(13) 0.01330(13) 0.01369(14) 0.000 0.00323(10) 0.000
O1 0.0156(4) 0.0273(5) 0.0183(5) 0.000 0.0000(4) 0.000
O2 0.0249(4) 0.0208(3) 0.0263(4) -0.0082(3) 0.0063(3) -0.0009(3)
N2 0.0138(5) 0.0143(4) 0.0147(5) 0.000 0.0023(4) 0.000
C5 0.0220(6) 0.0191(6) 0.0142(6) 0.000 0.0047(5) 0.000
C6 0.0224(4) 0.0160(4) 0.0189(4) -0.0023(3) 0.0025(3) -0.0032(3)
C7 0.0137(5) 0.0242(6) 0.0258(7) 0.000 0.0054(5) 0.000
S2 0.01404(14) 0.01859(15) 0.01491(15) 0.000 0.00181(11) 0.000
O3 0.0216(6) 0.0640(9) 0.0276(6) 0.000 0.0107(5) 0.000
O4 0.0382(5) 0.0324(5) 0.0368(5) -0.0163(4) 0.0019(4) -0.0090(4)
C8 0.0267(8) 0.0349(8) 0.0180(7) 0.000 -0.0027(6) 0.000
F3 0.0515(8) 0.1044(12) 0.0205(5) 0.000 0.0138(5) 0.000
F4 0.0755(8) 0.0681(7) 0.0412(6) -0.0331(6) -0.0116(5) -0.0202(5)

loop_
_atom_type_symbol
_atom_type_description
_atom_type_scat_dispersion_real
_atom_type_scat_dispersion_imag
_atom_type_scat_source
C C 0.0033 0.0016 'International Tables Vol C Tables 4.2.6.8 and 6.1.1.4'
H H 0.0000 0.0000 'International Tables Vol C Tables 4.2.6.8 and 6.1.1.4'
N N 0.0061 0.0033 'International Tables Vol C Tables 4.2.6.8 and 6.1.1.4'
O O 0.0106 0.0060 'International Tables Vol C Tables 4.2.6.8 and 6.1.1.4'
F F 0.0171 0.0103 'International Tables Vol C Tables 4.2.6.8 and 6.1.1.4'
S S 0.1246 0.1234 'International Tables Vol C Tables 4.2.6.8 and 6.1.1.4'

loop_
_geom_angle_atom_site_label_1
_geom_angle_atom_site_label_2
_geom_angle_atom_site_label_3
_geom_angle_site_symmetry_1
_geom_angle_site_symmetry_3
_geom_angle
C1 N1 C1 . 4_575 109.96(11)
C1 N1 C2 . . 109.34(7)
C1 N1 C2 4_575 . 109.35(7)
C1 N1 C3 . . 109.57(7)
C1 N1 C3 4_575 . 109.57(7)
C2 N1 C3 . . 109.03(12)
N1 C1 H1A . . 109.5
N1 C1 H1B . . 109.5
H1A C1 H1B . . 109.5
N1 C1 H1C . . 109.5
H1A C1 H1C . . 109.5
H1B C1 H1C . . 109.5
N1 C2 H2A . . 109.5
N1 C2 H2B . . 109.5
H2A C2 H2B . . 109.5
N1 C2 H2C . . 109.5
H2A C2 H2C . . 109.5
H2B C2 H2C . . 109.5
N1 C3 H3A . . 109.5
N1 C3 H3B . . 109.5
H3A C3 H3B . . 109.5
N1 C3 H3C . . 109.5
H3A C3 H3C . . 109.5
H3B C3 H3C . . 109.5
F2 C4 F2 4_575 . 107.70(14)
F2 C4 F1 4_575 . 107.34(9)
F2 C4 F1 . . 107.34(9)
F2 C4 S1 4_575 . 111.69(8)
F2 C4 S1 . . 111.69(8)
F1 C4 S1 . . 110.85(11)
O1 S1 O2 . 4_575 115.35(4)
O1 S1 O2 . . 115.35(4)
O2 S1 O2 4_575 . 114.24(7)
O1 S1 C4 . . 103.51(7)
O2 S1 C4 4_575 . 102.98(5)
O2 S1 C4 . . 102.98(5)
C6 N2 C6 4_575 . 109.47(11)
C6 N2 C7 4_575 . 109.76(7)
C6 N2 C7 . . 109.76(7)
C6 N2 C5 4_575 . 109.27(7)
C6 N2 C5 . . 109.27(7)
C7 N2 C5 . . 109.29(11)
N2 C5 H5A . . 109.5
N2 C5 H5B . . 109.5
H5A C5 H5B . . 109.5
N2 C5 H5C . . 109.5
H5A C5 H5C . . 109.5
H5B C5 H5C . . 109.5
N2 C6 H6A . . 109.5
N2 C6 H6B . . 109.5
H6A C6 H6B . . 109.5
N2 C6 H6C . . 109.5
H6A C6 H6C . . 109.5
H6B C6 H6C . . 109.5
N2 C7 H7A . . 109.5
N2 C7 H7B . . 109.5
H7A C7 H7B . . 109.5
N2 C7 H7C . . 109.5
H7A C7 H7C . . 109.5
H7B C7 H7C . . 109.5
O3 S2 O4 . 4_575 115.51(5)
O3 S2 O4 . . 115.51(5)
O4 S2 O4 4_575 . 113.72(9)
O3 S2 C8 . . 103.47(9)
O4 S2 C8 4_575 . 103.13(5)
O4 S2 C8 . . 103.13(5)
F4 C8 F4 . 4_575 106.70(16)
F4 C8 F3 . . 107.72(11)
F4 C8 F3 4_575 . 107.72(11)
F4 C8 S2 . . 111.60(10)
F4 C8 S2 4_575 . 111.60(10)
F3 C8 S2 . . 111.27(13)

loop_
_geom_bond_atom_site_label_1
_geom_bond_atom_site_label_2
_geom_bond_site_symmetry_2
_geom_bond_distance
N1 C1 . 1.4965(12)
N1 C1 4_575 1.4965(12)
N1 C2 . 1.4974(18)
N1 C3 . 1.4979(19)
C1 H1A . 0.9800
C1 H1B . 0.9800
C1 H1C . 0.9800
C2 H2A . 0.9800
C2 H2B . 0.9800
C2 H2C . 0.9800
C3 H3A . 0.9800
C3 H3B . 0.9800
C3 H3C . 0.9800
C4 F2 4_575 1.3286(12)
C4 F2 . 1.3286(12)
C4 F1 . 1.342(2)
C4 S1 . 1.8279(16)
S1 O1 . 1.4360(12)
S1 O2 4_575 1.4457(8)
S1 O2 . 1.4457(8)
N2 C6 4_575 1.4953(12)
N2 C6 . 1.4954(12)
N2 C7 . 1.4960(18)
N2 C5 . 1.4988(18)
C5 H5A . 0.9800
C5 H5B . 0.9800
C5 H5C . 0.9800
C6 H6A . 0.9800
C6 H6B . 0.9800
C6 H6C . 0.9800
C7 H7A . 0.9800
C7 H7B . 0.9800
C7 H7C . 0.9800
S2 O3 . 1.4299(13)
S2 O4 4_575 1.4344(9)
S2 O4 . 1.4344(9)
S2 C8 . 1.8198(18)
C8 F4 . 1.3210(14)
C8 F4 4_575 1.3210(14)
C8 F3 . 1.326(2)

loop_
_geom_hbond_atom_site_label_D
_geom_hbond_atom_site_label_H
_geom_hbond_atom_site_label_A
_geom_hbond_site_symmetry_A
_geom_hbond_distance_DH
_geom_hbond_distance_HA
_geom_hbond_distance_DA
_geom_hbond_angle_DHA
C1 H1B O4 2_646 0.98 2.53 3.4075(16) 148.5
C1 H1C O3 1_455 0.98 2.52 3.4038(18) 150.2
C3 H3A O4 2_646 0.98 2.48 3.3536(13) 148.8
C3 H3C O4 3_676 0.98 2.45 3.3536(13) 152.4
C5 H5A O2 2_646 0.98 2.50 3.3734(12) 148.3
C5 H5C O2 3_676 0.98 2.52 3.3734(12) 145.0
C6 H6A O4 4_475 0.98 2.56 3.4594(17) 152.7
C6 H6B O2 2_646 0.98 2.47 3.3463(15) 149.4

loop_
_geom_torsion_atom_site_label_1
_geom_torsion_atom_site_label_2
_geom_torsion_atom_site_label_3
_geom_torsion_atom_site_label_4
_geom_torsion_site_symmetry_1
_geom_torsion_site_symmetry_4
_geom_torsion
F2 C4 S1 O1 4_575 . -60.35(10)
F2 C4 S1 O1 . . 60.35(10)
F1 C4 S1 O1 . . 180.0000(10)
F2 C4 S1 O2 4_575 4_575 179.18(9)
F2 C4 S1 O2 . 4_575 -60.13(11)
F1 C4 S1 O2 . 4_575 59.52(4)
F2 C4 S1 O2 4_575 . 60.13(12)
F2 C4 S1 O2 . . -179.18(9)
F1 C4 S1 O2 . . -59.52(4)
O3 S2 C8 F4 . . -59.64(11)
O4 S2 C8 F4 4_575 . 61.06(13)
O4 S2 C8 F4 . . 179.65(11)
O3 S2 C8 F4 . 4_575 59.64(11)
O4 S2 C8 F4 4_575 4_575 -179.65(11)
O4 S2 C8 F4 . 4_575 -61.06(13)
O3 S2 C8 F3 . . 180.0
O4 S2 C8 F3 4_575 . -59.29(5)
O4 S2 C8 F3 . . 59.29(5)

_cod_database_fobs_code 1542877
